data_2222794
loop_
_publ_author_name
'Jenkinson, Sarah F.'
'Booth, K. Victoria'
'Newberry, Scott'
'Fleet, George W. J.'
'Izumori, Ken'
'Morimoto, Kenji'
'Nash, Robert J.'
'Jones, Laurence'
'Watkin, David J.'
'Thompson, Amber L.'

_publ_section_title 2,6-Dideoxy-2,6-imino-<small>L</small>-<i>glycero</i>-<small>D</small>-<i>ido</i>-heptitol
_journal_coeditor_code LH2854
_journal_issue 8
_journal_name_full 'Acta Crystallographica Section E'
_journal_page_first o1755
_journal_page_last o1756
_journal_paper_doi 10.1107/S1600536809025045
_journal_volume 65
_journal_year 2009
_chemical_formula_iupac 'C7 H15 N1 O5'
_chemical_formula_moiety 'C7 H15 N1 O5'
_chemical_formula_sum 'C7 H15 N O5'
_chemical_formula_weight 193.20
_chemical_melting_point_gt 442
_chemical_melting_point_lt 445
_chemical_name_systematic
;
2,6-Dideoxy-2,6-imino-L-<i>glycero</i>-D-<i>ido</i>-heptitol
;
_space_group_IT_number 14
_symmetry_cell_setting monoclinic
_symmetry_space_group_name_Hall '-P 2ybc'
_symmetry_space_group_name_H-M 'P 1 21/c 1'
_atom_sites_solution_hydrogens geom
_atom_sites_solution_primary direct
_audit_creation_method CRYSTALS_ver_12.86
_cell_angle_alpha 90
_cell_angle_beta 91.8668(16)
_cell_angle_gamma 90
_cell_formula_units_Z 4
_cell_length_a 10.2907(3)
_cell_length_b 7.6035(3)
_cell_length_c 11.0057(3)
_cell_measurement_reflns_used 1957
_cell_measurement_temperature 150
_cell_measurement_theta_max 27
_cell_measurement_theta_min 5
_cell_volume 860.69(5)
_computing_cell_refinement 'DENZO/SCALEPACK (Otwinowski & Minor, 1997)'
_computing_data_collection 'COLLECT (Nonius, 2001).'
_computing_data_reduction 'DENZO/SCALEPACK (Otwinowski & Minor, 1997)'
_computing_molecular_graphics 'CAMERON (Watkin <i>et al.</i>,  1996)'
_computing_publication_material 'CRYSTALS (Betteridge <i>et al.</i>,  2003)'
_computing_structure_refinement 'CRYSTALS (Betteridge <i>et al.</i>,  2003)'
_computing_structure_solution 'SIR92 (Altomare <i>et al.</i>,  1994)'
_diffrn_ambient_temperature 150
_diffrn_measured_fraction_theta_full 0.989
_diffrn_measured_fraction_theta_max 0.985
_diffrn_measurement_device 'Nonius KappaCCD'
_diffrn_measurement_device_type Area
_diffrn_measurement_method \w
_diffrn_radiation_monochromator graphite
_diffrn_radiation_type 'Mo K\a'
_diffrn_radiation_wavelength 0.71073
_diffrn_reflns_av_R_equivalents 0.030
_diffrn_reflns_limit_h_max 13
_diffrn_reflns_limit_h_min -13
_diffrn_reflns_limit_k_max 9
_diffrn_reflns_limit_k_min -9
_diffrn_reflns_limit_l_max 14
_diffrn_reflns_limit_l_min -14
_diffrn_reflns_number 7892
_diffrn_reflns_theta_full 25.813
_diffrn_reflns_theta_max 27.460
_diffrn_reflns_theta_min 5.179
_diffrn_standards_number 0
_exptl_absorpt_coefficient_mu 0.126
_exptl_absorpt_correction_T_max 0.98
_exptl_absorpt_correction_T_min 0.81
_exptl_absorpt_correction_type multi-scan
_exptl_absorpt_process_details '(DENZO/SCALEPACK; Otwinowski & Minor, 1997)'
_exptl_crystal_colour colourless
_exptl_crystal_density_diffrn 1.491
_exptl_crystal_density_method 'not measured'
_exptl_crystal_description block
_exptl_crystal_F_000 416
_exptl_crystal_size_max 0.50
_exptl_crystal_size_mid 0.50
_exptl_crystal_size_min 0.20
_refine_diff_density_max 0.33
_refine_diff_density_min -0.32
_refine_ls_extinction_method None
_refine_ls_goodness_of_fit_ref 0.9948
_refine_ls_hydrogen_treatment constr
_refine_ls_matrix_type full
_refine_ls_number_parameters 137
_refine_ls_number_reflns 1944
_refine_ls_number_restraints 0
_refine_ls_R_factor_all 0.0511
_refine_ls_R_factor_gt 0.0394
_refine_ls_shift/su_max 0.000337
_refine_ls_structure_factor_coef Fsqd
_refine_ls_weighting_details
;
w = 1/[\s^2^(F^2^) + (0.04P)^2^ + 0.51P], where P=[max(Fo^2^,0) + 2Fc^2^]/3
;
_refine_ls_weighting_scheme calc
_refine_ls_wR_factor_all 0.0968
_refine_ls_wR_factor_gt 0.0916
_refine_ls_wR_factor_ref 0.0968
_reflns_number_gt 1609
_reflns_number_total 1944
_reflns_threshold_expression I>2\s(I)
_cod_data_source_file lh2854.cif
_cod_data_source_block I
_cod_depositor_comments
;
The following automatic conversions were performed:
'_symmetry_cell_setting' value 'Monoclinic' changed to 'monoclinic'
according to '/home/saulius/struct/CIF-dictionaries/cif_core.dic'
dictionary named 'cif_core.dic' version 2.4.1 from 2010-06-29.

Automatic conversion script
Id: cif_fix_enum 1527 2010-12-29 10:47:43Z saulius 

The following automatic conversions were performed:

'_symmetry_cell_setting' value 'Monoclinic' changed to 'monoclinic'
according to /home/saulius/struct/CIF-dictionaries/cif_core.dic
dictionary named 'cif_core.dic' version 2.4.1 from 2010-06-29.

Automatic conversion script
Id: cif_fix_values 1715 2011-07-08 13:25:40Z adriana 
;
_cod_original_sg_symbol_H-M 'P 21/c'
_cod_original_formula_sum 'C7 H15 N1 O5'
_cod_database_code 2222794
_cod_database_fobs_code 2222794

loop_
_symmetry_equiv_pos_as_xyz
x,y,z
-x,-y,-z
-x,y+1/2,-z+1/2
x,-y+1/2,z+1/2

loop_
_atom_site_type_symbol
_atom_site_label
_atom_site_fract_x
_atom_site_fract_y
_atom_site_fract_z
_atom_site_U_iso_or_equiv
_atom_site_adp_type
_atom_site_occupancy
_atom_site_disorder_assembly
_atom_site_disorder_group
N N1 0.80811(11) 0.66935(14) 0.76944(10) 0.0174 Uani 1.0000 . .
C C2 0.82099(13) 0.48495(17) 0.72876(11) 0.0140 Uani 1.0000 . .
C C3 0.81825(12) 0.36103(16) 0.83746(11) 0.0123 Uani 1.0000 . .
C C4 0.69637(12) 0.38977(18) 0.91183(12) 0.0165 Uani 1.0000 . .
C C5 0.68068(13) 0.5840(2) 0.94446(13) 0.0224 Uani 1.0000 . .
C C6 0.68515(14) 0.69847(18) 0.83143(14) 0.0233 Uani 0.590(3) . 1
C C7 0.6593(4) 0.8833(5) 0.8777(4) 0.0176 Uani 0.590(3) . 1
O O8 0.63068(17) 0.9958(2) 0.77658(16) 0.0216 Uani 0.590(3) . 1
C C9 0.68515(14) 0.69847(18) 0.83143(14) 0.0233 Uani 0.410(3) . 2
C C10 0.6878(5) 0.9060(7) 0.8365(5) 0.0181 Uani 0.410(3) . 2
O O11 0.5595(2) 0.9664(3) 0.8625(2) 0.0216 Uani 0.410(3) . 2
O O12 0.77676(10) 0.63650(15) 1.03344(9) 0.0255 Uani 1.0000 . .
O O13 0.58223(9) 0.33556(13) 0.84432(9) 0.0203 Uani 1.0000 . .
O O14 0.93148(8) 0.39490(12) 0.91177(8) 0.0165 Uani 1.0000 . .
C C15 0.94645(14) 0.46860(18) 0.66037(12) 0.0197 Uani 1.0000 . .
O O16 0.96317(10) 0.29326(13) 0.61694(8) 0.0198 Uani 1.0000 . .
H H21 0.7458 0.4528 0.6738 0.0157 Uiso 1.0000 . .
H H31 0.8191 0.2378 0.8090 0.0130 Uiso 1.0000 . .
H H41 0.7061 0.3208 0.9884 0.0187 Uiso 1.0000 . .
H H61 0.6119 0.6629 0.7752 0.0259 Uiso 0.590(3) . 1
H H72 0.7376 0.9276 0.9206 0.0197 Uiso 0.590(3) . 1
H H71 0.5868 0.8832 0.9358 0.0206 Uiso 0.590(3) . 1
H H91 0.6128 0.6622 0.7753 0.0259 Uiso 0.410(3) . 2
H H101 0.7493 0.9437 0.9007 0.0210 Uiso 0.410(3) . 2
H H102 0.7164 0.9563 0.7589 0.0216 Uiso 0.410(3) . 2
H H152 1.0213 0.4990 0.7155 0.0218 Uiso 1.0000 . .
H H151 0.9433 0.5524 0.5897 0.0228 Uiso 1.0000 . .
H H141 0.9354 0.3293 0.9687 0.0234 Uiso 1.0000 . .
H H161 1.0333 0.2501 0.6444 0.0297 Uiso 1.0000 . .
H H51 0.5938 0.5992 0.9815 0.0254 Uiso 1.0000 . .
H H11 0.8100 0.7367 0.7086 0.0211 Uiso 1.0000 . .
H H131 0.5842 0.2333 0.8312 0.0306 Uiso 1.0000 . .
H H121 0.8487 0.5930 1.0131 0.0367 Uiso 1.0000 . .
H H81 0.5752 0.9542 0.7287 0.0322 Uiso 0.590(3) . 1
H H111 0.5126 0.9323 0.8051 0.0290 Uiso 0.410(3) . 2

loop_
_atom_site_aniso_label
_atom_site_aniso_U_11
_atom_site_aniso_U_22
_atom_site_aniso_U_33
_atom_site_aniso_U_12
_atom_site_aniso_U_13
_atom_site_aniso_U_23
N1 0.0274(6) 0.0091(5) 0.0154(5) 0.0007(4) -0.0047(5) 0.0028(4)
C2 0.0195(6) 0.0112(6) 0.0112(6) -0.0011(5) -0.0025(5) -0.0008(5)
C3 0.0128(6) 0.0108(6) 0.0131(6) 0.0006(5) -0.0020(5) 0.0003(5)
C4 0.0124(6) 0.0209(7) 0.0162(6) -0.0015(5) -0.0006(5) -0.0015(5)
C5 0.0140(6) 0.0270(8) 0.0261(7) -0.0001(5) 0.0015(5) -0.0142(6)
C6 0.0182(7) 0.0147(7) 0.0360(8) 0.0060(5) -0.0121(6) -0.0108(6)
C7 0.0178(18) 0.0121(15) 0.0228(19) 0.0025(12) -0.0007(13) -0.0022(14)
O8 0.0237(10) 0.0108(8) 0.0296(10) 0.0017(7) -0.0075(8) 0.0001(7)
C9 0.0182(7) 0.0147(7) 0.0360(8) 0.0060(5) -0.0121(6) -0.0108(6)
C10 0.016(2) 0.011(2) 0.027(3) 0.0000(17) 0.0016(19) -0.003(2)
O11 0.0181(13) 0.0185(13) 0.0281(14) 0.0063(9) -0.0002(10) -0.0055(10)
O12 0.0200(5) 0.0358(6) 0.0207(5) -0.0033(4) 0.0012(4) -0.0153(4)
O13 0.0139(5) 0.0153(5) 0.0313(5) -0.0006(4) -0.0040(4) -0.0058(4)
O14 0.0143(5) 0.0191(5) 0.0158(4) -0.0021(4) -0.0047(3) 0.0067(4)
C15 0.0268(7) 0.0179(7) 0.0147(6) -0.0055(5) 0.0042(5) -0.0021(5)
O16 0.0218(5) 0.0215(5) 0.0159(4) 0.0025(4) -0.0009(4) -0.0073(4)

loop_
_atom_type_symbol
_atom_type_scat_dispersion_real
_atom_type_scat_dispersion_imag
_atom_type_scat_source
C 0.0033 0.0016 'International Tables Vol C 4.2.6.8 and 6.1.1.4'
H 0.0000 0.0000 'International Tables Vol C 4.2.6.8 and 6.1.1.4'
N 0.0061 0.0033 'International Tables Vol C 4.2.6.8 and 6.1.1.4'
O 0.0106 0.0060 'International Tables Vol C 4.2.6.8 and 6.1.1.4'

loop_
_geom_angle_atom_site_label_1
_geom_angle_atom_site_label_2
_geom_angle_atom_site_label_3
_geom_angle_site_symmetry_1
_geom_angle_site_symmetry_2
_geom_angle_site_symmetry_3
_geom_angle
_geom_angle_publ_flag
C2 N1 C6 . . . 111.67(10) no
C2 N1 H11 . . . 109.3 no
C6 N1 H11 . . . 108.6 no
N1 C2 C3 . . . 110.14(10) no
N1 C2 C15 . . . 108.25(10) no
C3 C2 C15 . . . 112.07(11) no
N1 C2 H21 . . . 109.9 no
C3 C2 H21 . . . 106.9 no
C15 C2 H21 . . . 109.6 no
C2 C3 C4 . . . 111.52(10) no
C2 C3 O14 . . . 107.64(10) no
C4 C3 O14 . . . 109.59(10) no
C2 C3 H31 . . . 109.7 no
C4 C3 H31 . . . 108.6 no
O14 C3 H31 . . . 109.8 no
C3 C4 C5 . . . 110.91(11) no
C3 C4 O13 . . . 110.69(10) no
C5 C4 O13 . . . 108.00(11) no
C3 C4 H41 . . . 108.4 no
C5 C4 H41 . . . 108.6 no
O13 C4 H41 . . . 110.3 no
C4 C5 C6 . . . 110.76(11) no
C4 C5 O12 . . . 110.82(12) no
C6 C5 O12 . . . 111.27(12) no
C4 C5 H51 . . . 108.0 no
C6 C5 H51 . . . 108.6 no
O12 C5 H51 . . . 107.2 no
C5 C6 N1 . . . 110.01(11) no
C5 C6 C7 . . . 104.18(18) no
N1 C6 C7 . . . 117.11(18) no
C5 C6 H61 . . . 108.1 no
N1 C6 H61 . . . 108.3 no
C7 C6 H61 . . . 108.8 no
C6 C7 O8 . . . 109.1(3) no
C6 C7 H72 . . . 109.2 no
O8 C7 H72 . . . 108.4 no
C6 C7 H71 . . . 110.9 no
O8 C7 H71 . . . 111.1 no
H72 C7 H71 . . . 108.1 no
C7 O8 H81 . . . 112.8 no
C5 C9 N1 . . . 110.01(11) no
C5 C9 C10 . . . 123.0(2) no
N1 C9 C10 . . . 98.8(2) no
C5 C9 H91 . . . 108.0 no
N1 C9 H91 . . . 108.0 no
C10 C9 H91 . . . 108.2 no
C9 C10 O11 . . . 108.2(4) no
C9 C10 H101 . . . 109.2 no
O11 C10 H101 . . . 110.0 no
C9 C10 H102 . . . 111.2 no
O11 C10 H102 . . . 110.4 no
H101 C10 H102 . . . 107.9 no
C10 O11 H111 . . . 105.5 no
C5 O12 H121 . . . 107.5 no
C4 O13 H131 . . . 110.7 no
C3 O14 H141 . . . 110.9 no
C2 C15 O16 . . . 110.82(11) no
C2 C15 H152 . . . 109.5 no
O16 C15 H152 . . . 108.8 no
C2 C15 H151 . . . 108.9 no
O16 C15 H151 . . . 109.5 no
H152 C15 H151 . . . 109.3 no
C15 O16 H161 . . . 110.8 no

loop_
_geom_bond_atom_site_label_1
_geom_bond_atom_site_label_2
_geom_bond_site_symmetry_1
_geom_bond_site_symmetry_2
_geom_bond_distance
_geom_bond_publ_flag
N1 C2 . . 1.4791(16) no
N1 C6 . . 1.4738(19) no
N1 H11 . . 0.844 no
C2 C3 . . 1.5238(17) no
C2 C15 . . 1.5206(19) no
C2 H21 . . 0.997 no
C3 C4 . . 1.5355(17) no
C3 O14 . . 1.4251(14) no
C3 H31 . . 0.988 no
C4 C5 . . 1.5295(19) no
C4 O13 . . 1.4300(15) no
C4 H41 . . 0.995 no
C5 C6 . . 1.520(2) no
C5 O12 . . 1.4258(16) no
C5 H51 . . 1.002 no
C6 C7 . . 1.521(4) no
C6 H61 . . 0.997 no
C7 O8 . . 1.427(4) no
C7 H72 . . 0.981 no
C7 H71 . . 0.998 no
O8 H81 . . 0.827 no
C9 C10 . . 1.579(6) no
C9 H91 . . 0.991 no
C10 O11 . . 1.435(6) no
C10 H101 . . 0.976 no
C10 H102 . . 0.989 no
O11 H111 . . 0.824 no
O12 H121 . . 0.847 no
O13 H131 . . 0.791 no
O14 H141 . . 0.801 no
C15 O16 . . 1.4286(16) no
C15 H152 . . 0.992 no
C15 H151 . . 1.005 no
O16 H161 . . 0.840 no

loop_
_geom_hbond_atom_site_label_D
_geom_hbond_atom_site_label_H
_geom_hbond_atom_site_label_A
_geom_hbond_site_symmetry_D
_geom_hbond_site_symmetry_H
_geom_hbond_site_symmetry_A
_geom_hbond_distance_DH
_geom_hbond_distance_HA
_geom_hbond_distance_DA
_geom_hbond_angle_DHA
_geom_hbond_publ_flag
O11 H71 C5 . . . 1.06 2.47 3.279(3) 132 no
O8 H102 N1 . . . 0.96 2.38 3.084(3) 130 no
O14 H141 O16 . . 4_555 0.80 1.89 2.684(3) 170 yes
O16 H161 N1 . . 3_746 0.84 1.96 2.793(3) 171 yes
N1 H11 O12 . . 4_564 0.84 2.17 2.996(3) 165 yes
O13 H131 O8 . . 1_545 0.79 1.97 2.739(3) 165 yes
O13 H131 O11 . . 1_545 0.79 2.08 2.824(3) 158 yes
O12 H121 O14 . . . 0.85 2.07 2.800(3) 143 no
O12 H121 O14 . . 2_767 0.85 2.39 3.052(3) 136 yes
O8 H81 O13 . . 3_656 0.83 2.00 2.805(3) 164 yes
O11 H111 O13 . . 3_656 0.82 2.02 2.843(3) 173 yes
